data_4331466
loop_
_publ_author_name
'Macdonald, Iona'
'Harrison, William T. A.'

_publ_section_title
;
 C4N3OH7&#x00B7;Zn(H2O)HPO4, a Neutral Zincophosphate Cluster
;
_journal_coden_ASTM INOCAJ
_journal_issue 24
_journal_name_full 'Inorganic Chemistry'
_journal_page_first 6184
_journal_page_last 6186
_journal_paper_doi 10.1021/ic025886h
_journal_volume 41
_journal_year 2002
_chemical_formula_sum 'C8 H20 N6 O12 P2 Zn2'
_chemical_formula_weight 584.98
_chemical_melting_point 'decomposes before melting'
_chemical_name_common 'creatinine zinc phosphate hydrate'
_space_group_IT_number 2
_symmetry_cell_setting triclinic
_symmetry_space_group_name_Hall '-P 1'
_symmetry_space_group_name_H-M 'P -1'
_atom_sites_solution_hydrogens mixed
_atom_sites_solution_primary direct
_atom_sites_solution_secondary difmap
_audit_creation_method SHELXL-97
_cell_angle_alpha 80.3140(10)
_cell_angle_beta 78.8290(10)
_cell_angle_gamma 89.2410(10)
_cell_formula_units_Z 4
_cell_length_a 9.2956(5)
_cell_length_b 11.2077(6)
_cell_length_c 19.8319(12)
_cell_measurement_reflns_used 2871
_cell_measurement_temperature 293(2)
_cell_measurement_theta_max 29.94
_cell_measurement_theta_min 2.85
_cell_volume 1997.69(19)
_computing_cell_refinement 'SAINT (Bruker, 1999a)'
_computing_data_collection 'SMART (Bruker, 1999a)'
_computing_data_reduction 'SAINT (Bruker, 1999a)'
_computing_molecular_graphics
;
ORTEP-3 (Farrugia, 1997) and ATOMS (Shape Software, 1999)
;
_computing_publication_material 'SHELXL-97 (Sheldrick, 1997)'
_computing_structure_refinement 'SHELXL-97 (Sheldrick, 1997)'
_computing_structure_solution 'SHELXS-97 (Sheldrick, 1997)'
_diffrn_ambient_temperature 293(2)
_diffrn_measured_fraction_theta_full 0.975
_diffrn_measured_fraction_theta_max 0.975
_diffrn_measurement_device_type 'Bruker SMART1000 CCD'
_diffrn_measurement_method \w
_diffrn_radiation_monochromator graphite
_diffrn_radiation_source 'fine-focus sealed tube'
_diffrn_radiation_type MoK\a
_diffrn_radiation_wavelength 0.71073
_diffrn_reflns_av_R_equivalents 0.0331
_diffrn_reflns_av_sigmaI/netI 0.1037
_diffrn_reflns_limit_h_max 12
_diffrn_reflns_limit_h_min -13
_diffrn_reflns_limit_k_max 15
_diffrn_reflns_limit_k_min -15
_diffrn_reflns_limit_l_max 27
_diffrn_reflns_limit_l_min -22
_diffrn_reflns_number 17257
_diffrn_reflns_theta_full 30.01
_diffrn_reflns_theta_max 30.01
_diffrn_reflns_theta_min 2.12
_diffrn_standards_decay_% 0
_exptl_absorpt_coefficient_mu 2.633
_exptl_absorpt_correction_T_max 0.928
_exptl_absorpt_correction_T_min 0.821
_exptl_absorpt_correction_type multi-scan
_exptl_absorpt_process_details SADABS
_exptl_crystal_colour colourless
_exptl_crystal_density_diffrn 1.945
_exptl_crystal_density_method 'not measured'
_exptl_crystal_description plate
_exptl_crystal_F_000 1184
_exptl_crystal_size_max 0.3
_exptl_crystal_size_mid 0.3
_exptl_crystal_size_min 0.1
_refine_diff_density_max 0.980
_refine_diff_density_min -0.590
_refine_diff_density_rms 0.107
_refine_ls_extinction_method none
_refine_ls_goodness_of_fit_ref 0.816
_refine_ls_hydrogen_treatment constr
_refine_ls_matrix_type full
_refine_ls_number_parameters 541
_refine_ls_number_reflns 11380
_refine_ls_number_restraints 0
_refine_ls_restrained_S_all 0.816
_refine_ls_R_factor_all 0.1131
_refine_ls_R_factor_gt 0.0448
_refine_ls_shift/su_max 0.000
_refine_ls_shift/su_mean 0.000
_refine_ls_structure_factor_coef Fsqd
_refine_ls_weighting_details 'calc w=1/[\s^2^(Fo^2^)+(0.0329P)^2^] where P=(Fo^2^+2Fc^2^)/3'
_refine_ls_weighting_scheme calc
_refine_ls_wR_factor_gt 0.0834
_refine_ls_wR_factor_ref 0.0984
_reflns_number_gt 5508
_reflns_number_total 11380
_reflns_threshold_expression I>2sigma(I)
_cod_duplicate_entry 4318954
_cod_data_source_file ic025886hsup1.cif
_cod_data_source_block im30a
_cod_depositor_comments
;
The following automatic conversions were performed:

'_atom_sites_solution_hydrogens' value 'difmap and geom' was changed
to 'mixed'.

Automatic conversion script
Id: cif_fix_values 6452 2018-10-05 10:23:21Z andrius 
;
_cod_database_code 4331466

loop_
_symmetry_equiv_pos_as_xyz
'x, y, z'
'-x, -y, -z'

loop_
_atom_site_label
_atom_site_type_symbol
_atom_site_fract_x
_atom_site_fract_y
_atom_site_fract_z
_atom_site_U_iso_or_equiv
_atom_site_adp_type
_atom_site_occupancy
_atom_site_symmetry_multiplicity
_atom_site_calc_flag
_atom_site_refinement_flags
Zn1 Zn 0.14519(5) 0.04261(4) 0.16151(3) 0.02343(13) Uani 1 1 d .
Zn2 Zn 0.34262(5) -0.00798(4) 0.34533(3) 0.02384(13) Uani 1 1 d .
P1 P 0.26609(11) 0.22814(9) 0.24198(6) 0.0188(2) Uani 1 1 d .
P2 P 0.24639(11) -0.19603(9) 0.26106(7) 0.0218(3) Uani 1 1 d .
O1 O 0.1585(3) 0.1880(2) 0.20043(16) 0.0282(7) Uani 1 1 d .
O2 O 0.2607(3) 0.1455(3) 0.31097(16) 0.0362(8) Uani 1 1 d .
O3 O 0.4212(3) 0.2202(3) 0.19408(16) 0.0330(7) Uani 1 1 d .
H3 H 0.5094 0.2699 0.2035 0.040 Uiso 1 1 d R
O4 O 0.2398(3) 0.3572(2) 0.25227(16) 0.0297(7) Uani 1 1 d .
O5 O 0.2447(3) -0.0974(3) 0.19895(17) 0.0359(8) Uani 1 1 d .
O6 O 0.3784(3) -0.2759(3) 0.2442(2) 0.0458(10) Uani 1 1 d .
O7 O 0.2510(3) -0.1460(3) 0.32625(17) 0.0344(8) Uani 1 1 d .
O8 O 0.1098(3) -0.2805(3) 0.27317(19) 0.0429(10) Uani 1 1 d .
H8 H 0.0303 -0.2582 0.2547 0.052 Uiso 1 1 d R
O9 O -0.0689(3) 0.0150(2) 0.18203(16) 0.0309(8) Uani 1 1 d .
H9A H -0.1207 0.0558 0.2096 0.037 Uiso 1 1 d R
H9B H -0.0811 -0.0610 0.1952 0.037 Uiso 1 1 d R
O10 O 0.5523(3) -0.0153(3) 0.30739(17) 0.0370(8) Uani 1 1 d .
H10A H 0.6109 0.0540 0.2900 0.044 Uiso 1 1 d R
H10B H 0.5963 -0.0916 0.2943 0.044 Uiso 1 1 d R
O11 O 0.0933(4) 0.2103(3) 0.02141(19) 0.0508(10) Uani 1 1 d .
N1 N 0.2152(4) 0.0415(3) 0.05987(19) 0.0267(9) Uani 1 1 d .
N2 N 0.3561(4) -0.1328(3) 0.0603(2) 0.0376(10) Uani 1 1 d .
H2A H 0.4095 -0.1826 0.0382 0.045 Uiso 1 1 calc R
H2B H 0.3410 -0.1433 0.1050 0.045 Uiso 1 1 calc R
N3 N 0.3124(4) -0.0147(3) -0.0425(2) 0.0343(10) Uani 1 1 d .
C1 C 0.2976(4) -0.0404(4) 0.0254(2) 0.0259(10) Uani 1 1 d .
C2 C 0.3948(5) -0.0832(5) -0.0930(3) 0.0448(14) Uani 1 1 d .
H2C H 0.3886 -0.0444 -0.1393 0.067 Uiso 1 1 calc R
H2D H 0.3543 -0.1639 -0.0847 0.067 Uiso 1 1 calc R
H2E H 0.4956 -0.0865 -0.0882 0.067 Uiso 1 1 calc R
C3 C 0.2338(5) 0.0938(4) -0.0608(3) 0.0402(13) Uani 1 1 d .
H3A H 0.1576 0.0787 -0.0857 0.048 Uiso 1 1 calc R
H3B H 0.2993 0.1577 -0.0890 0.048 Uiso 1 1 calc R
C4 C 0.1698(5) 0.1247(4) 0.0097(3) 0.0306(11) Uani 1 1 d .
O12 O 0.4434(4) -0.1664(3) 0.48076(19) 0.0498(10) Uani 1 1 d .
N4 N 0.3003(4) -0.0078(3) 0.44771(19) 0.0245(8) Uani 1 1 d .
N5 N 0.1346(4) 0.1496(3) 0.4520(2) 0.0431(12) Uani 1 1 d .
H5A H 0.0734 0.1924 0.4757 0.052 Uiso 1 1 calc R
H5B H 0.1515 0.1650 0.4072 0.052 Uiso 1 1 calc R
N6 N 0.1855(4) 0.0289(3) 0.5525(2) 0.0324(10) Uani 1 1 d .
C5 C 0.2024(4) 0.0608(4) 0.4843(3) 0.0261(10) Uani 1 1 d .
C6 C 0.0924(6) 0.0832(5) 0.6054(3) 0.0542(16) Uani 1 1 d .
H6A H 0.1018 0.0410 0.6506 0.081 Uiso 1 1 calc R
H6B H -0.0077 0.0782 0.6000 0.081 Uiso 1 1 calc R
H6C H 0.1211 0.1666 0.6009 0.081 Uiso 1 1 calc R
C7 C 0.2809(5) -0.0727(4) 0.5670(3) 0.0379(12) Uani 1 1 d .
H7A H 0.2248 -0.1440 0.5927 0.045 Uiso 1 1 calc R
H7B H 0.3526 -0.0526 0.5931 0.045 Uiso 1 1 calc R
C8 C 0.3524(5) -0.0912(4) 0.4954(3) 0.0293(11) Uani 1 1 d .
Zn3 Zn -0.36391(5) 0.51016(4) 0.16024(3) 0.02202(12) Uani 1 1 d .
Zn4 Zn -0.16894(5) 0.46863(4) 0.34511(3) 0.02447(13) Uani 1 1 d .
P3 P -0.24677(11) 0.70264(9) 0.24028(6) 0.0212(3) Uani 1 1 d .
P4 P -0.23024(11) 0.28385(9) 0.24788(6) 0.0198(2) Uani 1 1 d .
O13 O -0.2530(3) 0.6341(3) 0.18138(17) 0.0346(8) Uani 1 1 d .
O14 O -0.1065(3) 0.7801(2) 0.22303(18) 0.0361(8) Uani 1 1 d .
O15 O -0.3739(3) 0.7928(2) 0.24639(18) 0.0359(8) Uani 1 1 d .
H15 H -0.4650 0.7675 0.2455 0.043 Uiso 1 1 d R
O16 O -0.2575(3) 0.6186(3) 0.30955(16) 0.0331(8) Uani 1 1 d .
O17 O -0.2299(3) 0.3276(2) 0.31566(16) 0.0338(8) Uani 1 1 d .
O18 O -0.3447(3) 0.3453(2) 0.20936(17) 0.0316(7) Uani 1 1 d .
O19 O -0.0804(3) 0.3252(2) 0.19448(16) 0.0309(7) Uani 1 1 d .
H19 H 0.0027 0.2824 0.2048 0.037 Uiso 1 1 d R
O20 O -0.2444(3) 0.1484(2) 0.25746(16) 0.0276(7) Uani 1 1 d .
O21 O -0.5751(3) 0.5326(2) 0.18715(16) 0.0293(7) Uani 1 1 d .
H21A H -0.5829 0.5992 0.2043 0.035 Uiso 1 1 d R
H21B H -0.6351 0.4807 0.2014 0.035 Uiso 1 1 d R
O22 O 0.0452(3) 0.4885(3) 0.31669(17) 0.0364(8) Uani 1 1 d .
H22A H 0.0664 0.5653 0.3083 0.044 Uiso 1 1 d R
H22B H 0.0999 0.4390 0.2991 0.044 Uiso 1 1 d R
O23 O -0.4495(4) 0.6760(3) 0.02379(19) 0.0454(10) Uani 1 1 d .
N7 N -0.3089(4) 0.5149(3) 0.05737(19) 0.0247(8) Uani 1 1 d .
N8 N -0.1411(4) 0.3579(3) 0.0511(2) 0.0454(12) Uani 1 1 d .
H8A H -0.0806 0.3156 0.0268 0.054 Uiso 1 1 calc R
H8B H -0.1550 0.3427 0.0959 0.054 Uiso 1 1 calc R
N9 N -0.1983(4) 0.4763(3) -0.04816(19) 0.0268(9) Uani 1 1 d .
C9 C -0.2118(4) 0.4457(4) 0.0200(2) 0.0250(10) Uani 1 1 d .
C10 C -0.1075(5) 0.4174(4) -0.1012(3) 0.0407(13) Uani 1 1 d .
H10C H -0.1178 0.4577 -0.1466 0.061 Uiso 1 1 calc R
H10D H -0.1382 0.3342 -0.0949 0.061 Uiso 1 1 calc R
H10E H -0.0067 0.4216 -0.0968 0.061 Uiso 1 1 calc R
C11 C -0.2933(5) 0.5783(4) -0.0625(2) 0.0307(11) Uani 1 1 d .
H11A H -0.3670 0.5580 -0.0875 0.037 Uiso 1 1 calc R
H11B H -0.2372 0.6490 -0.0891 0.037 Uiso 1 1 calc R
C12 C -0.3609(5) 0.5983(4) 0.0091(3) 0.0276(10) Uani 1 1 d .
O24 O -0.0969(4) 0.3054(3) 0.4840(2) 0.0624(12) Uani 1 1 d .
N10 N -0.2250(4) 0.4715(3) 0.4476(2) 0.0267(9) Uani 1 1 d .
N11 N -0.3692(4) 0.6438(3) 0.4484(2) 0.0404(11) Uani 1 1 d .
H11C H -0.4218 0.6931 0.4711 0.048 Uiso 1 1 calc R
H11D H -0.3558 0.6549 0.4036 0.048 Uiso 1 1 calc R
N12 N -0.3221(4) 0.5254(3) 0.5503(2) 0.0335(10) Uani 1 1 d .
C13 C -0.3094(5) 0.5516(4) 0.4820(3) 0.0266(10) Uani 1 1 d .
C14 C -0.4081(5) 0.5902(5) 0.6019(3) 0.0474(14) Uani 1 1 d .
H14A H -0.3983 0.5520 0.6478 0.071 Uiso 1 1 calc R
H14B H -0.5094 0.5887 0.5980 0.071 Uiso 1 1 calc R
H14C H -0.3732 0.6726 0.5936 0.071 Uiso 1 1 calc R
C15 C -0.2405(6) 0.4174(5) 0.5677(3) 0.0446(14) Uani 1 1 d .
H15A H -0.3044 0.3524 0.5959 0.053 Uiso 1 1 calc R
H15B H -0.1640 0.4332 0.5922 0.053 Uiso 1 1 calc R
C16 C -0.1776(5) 0.3883(4) 0.4972(3) 0.0372(12) Uani 1 1 d .

loop_
_atom_site_aniso_label
_atom_site_aniso_U_11
_atom_site_aniso_U_22
_atom_site_aniso_U_33
_atom_site_aniso_U_23
_atom_site_aniso_U_13
_atom_site_aniso_U_12
Zn1 0.0230(3) 0.0234(3) 0.0238(3) -0.0058(2) -0.0028(2) 0.0012(2)
Zn2 0.0260(3) 0.0231(3) 0.0216(3) -0.0033(2) -0.0033(2) 0.0036(2)
P1 0.0186(5) 0.0164(5) 0.0218(6) -0.0045(4) -0.0038(4) 0.0031(4)
P2 0.0184(5) 0.0155(5) 0.0331(7) -0.0042(5) -0.0085(5) 0.0001(4)
O1 0.0250(15) 0.0283(15) 0.034(2) -0.0092(14) -0.0099(13) 0.0009(12)
O2 0.051(2) 0.0314(17) 0.0222(19) 0.0025(14) -0.0051(15) 0.0131(15)
O3 0.0175(14) 0.0427(18) 0.040(2) -0.0169(15) 0.0010(13) 0.0016(13)
O4 0.0274(16) 0.0185(15) 0.042(2) -0.0128(14) 0.0033(14) 0.0019(12)
O5 0.0402(18) 0.0332(17) 0.032(2) 0.0026(15) -0.0090(15) 0.0042(14)
O6 0.0234(16) 0.0327(18) 0.091(3) -0.0343(19) -0.0161(17) 0.0137(13)
O7 0.0429(18) 0.0314(17) 0.029(2) -0.0053(15) -0.0054(15) -0.0101(14)
O8 0.0265(16) 0.0247(17) 0.080(3) 0.0022(18) -0.0256(17) -0.0059(13)
O9 0.0240(15) 0.0227(15) 0.045(2) -0.0128(15) 0.0017(14) 0.0008(12)
O10 0.0255(16) 0.0256(16) 0.056(2) -0.0111(16) 0.0066(15) -0.0038(13)
O11 0.061(2) 0.047(2) 0.045(3) -0.0097(18) -0.0111(19) 0.0329(18)
N1 0.031(2) 0.0262(19) 0.023(2) -0.0068(16) -0.0032(16) 0.0106(15)
N2 0.046(2) 0.034(2) 0.032(3) -0.0077(19) -0.0051(19) 0.0198(19)
N3 0.043(2) 0.032(2) 0.028(3) -0.0128(19) -0.0008(19) 0.0127(18)
C1 0.024(2) 0.025(2) 0.028(3) -0.007(2) 0.0004(19) 0.0041(18)
C2 0.051(3) 0.049(3) 0.036(3) -0.020(3) 0.000(3) 0.007(3)
C3 0.053(3) 0.042(3) 0.026(3) -0.005(2) -0.009(2) 0.015(2)
C4 0.031(2) 0.036(3) 0.025(3) -0.005(2) -0.005(2) 0.014(2)
O12 0.062(2) 0.045(2) 0.040(2) -0.0037(18) -0.0109(19) 0.0340(18)
N4 0.0276(19) 0.0260(19) 0.019(2) -0.0042(16) -0.0031(15) 0.0091(15)
N5 0.049(3) 0.045(3) 0.033(3) -0.009(2) -0.005(2) 0.033(2)
N6 0.036(2) 0.036(2) 0.024(2) -0.0091(19) 0.0007(18) 0.0112(17)
C5 0.024(2) 0.028(2) 0.027(3) -0.008(2) -0.0039(19) 0.0051(18)
C6 0.054(4) 0.065(4) 0.039(4) -0.020(3) 0.009(3) 0.016(3)
C7 0.047(3) 0.038(3) 0.027(3) 0.001(2) -0.010(2) 0.005(2)
C8 0.034(2) 0.029(2) 0.025(3) -0.003(2) -0.009(2) 0.0096(19)
Zn3 0.0215(2) 0.0222(3) 0.0221(3) -0.0040(2) -0.0035(2) 0.00218(19)
Zn4 0.0259(3) 0.0236(3) 0.0236(3) -0.0056(2) -0.0027(2) 0.0013(2)
P3 0.0185(5) 0.0176(5) 0.0288(7) -0.0034(5) -0.0079(5) 0.0011(4)
P4 0.0197(5) 0.0156(5) 0.0235(6) -0.0014(4) -0.0044(4) 0.0000(4)
O13 0.0383(18) 0.0343(18) 0.033(2) -0.0115(15) -0.0053(14) -0.0073(14)
O14 0.0271(16) 0.0245(16) 0.058(3) 0.0038(16) -0.0197(15) -0.0095(13)
O15 0.0209(15) 0.0239(15) 0.068(3) -0.0163(16) -0.0139(15) 0.0082(12)
O16 0.0367(17) 0.0319(17) 0.026(2) 0.0035(14) -0.0020(14) 0.0070(14)
O17 0.0484(19) 0.0231(15) 0.030(2) -0.0076(14) -0.0042(15) -0.0050(14)
O18 0.0237(15) 0.0253(15) 0.044(2) 0.0020(14) -0.0106(14) 0.0029(12)
O19 0.0189(14) 0.0329(16) 0.035(2) 0.0057(14) -0.0001(12) 0.0015(12)
O20 0.0292(16) 0.0165(14) 0.0338(19) -0.0049(13) 0.0028(13) 0.0005(12)
O21 0.0217(15) 0.0201(15) 0.045(2) -0.0088(14) -0.0003(14) -0.0024(12)
O22 0.0263(16) 0.0243(16) 0.057(3) -0.0148(16) 0.0029(15) 0.0036(13)
O23 0.055(2) 0.0382(19) 0.040(2) -0.0031(17) -0.0063(18) 0.0305(17)
N7 0.0285(19) 0.0244(19) 0.021(2) -0.0066(16) -0.0036(16) 0.0103(15)
N8 0.055(3) 0.047(3) 0.033(3) -0.007(2) -0.006(2) 0.033(2)
N9 0.032(2) 0.029(2) 0.017(2) -0.0029(17) -0.0009(16) 0.0097(16)
C9 0.021(2) 0.026(2) 0.028(3) -0.005(2) -0.0047(19) 0.0042(17)
C10 0.048(3) 0.046(3) 0.025(3) -0.013(2) 0.005(2) 0.008(2)
C11 0.036(3) 0.035(3) 0.019(3) -0.001(2) -0.005(2) 0.005(2)
C12 0.028(2) 0.026(2) 0.029(3) -0.005(2) -0.006(2) 0.0050(18)
O24 0.074(3) 0.062(3) 0.049(3) -0.006(2) -0.013(2) 0.052(2)
N10 0.0282(19) 0.0263(19) 0.025(2) -0.0061(17) -0.0028(16) 0.0108(15)
N11 0.053(3) 0.035(2) 0.031(3) -0.0062(19) -0.002(2) 0.025(2)
N12 0.040(2) 0.036(2) 0.026(3) -0.0106(19) -0.0059(19) 0.0141(18)
C13 0.027(2) 0.026(2) 0.028(3) -0.006(2) -0.0073(19) 0.0042(18)
C14 0.052(3) 0.062(4) 0.030(3) -0.023(3) 0.001(3) 0.008(3)
C15 0.052(3) 0.057(3) 0.027(3) -0.011(3) -0.011(2) 0.024(3)
C16 0.043(3) 0.038(3) 0.030(3) -0.004(2) -0.008(2) 0.016(2)

loop_
_atom_type_symbol
_atom_type_description
_atom_type_scat_dispersion_real
_atom_type_scat_dispersion_imag
_atom_type_scat_source
C C 0.0033 0.0016 'International Tables Vol C Tables 4.2.6.8 and 6.1.1.4'
N N 0.0061 0.0033 'International Tables Vol C Tables 4.2.6.8 and 6.1.1.4'
O O 0.0106 0.0060 'International Tables Vol C Tables 4.2.6.8 and 6.1.1.4'
P P 0.1023 0.0942 'International Tables Vol C Tables 4.2.6.8 and 6.1.1.4'
Zn Zn 0.2839 1.4301 'International Tables Vol C Tables 4.2.6.8 and 6.1.1.4'
H H 0.0000 0.0000 'International Tables Vol C Tables 4.2.6.8 and 6.1.1.4'

loop_
_geom_angle_atom_site_label_1
_geom_angle_atom_site_label_2
_geom_angle_atom_site_label_3
_geom_angle
O5 Zn1 O1 117.13(13)
O5 Zn1 O9 111.25(12)
O1 Zn1 O9 100.57(12)
O5 Zn1 N1 99.35(14)
O1 Zn1 N1 121.00(13)
O9 Zn1 N1 107.48(14)
O7 Zn2 O2 114.30(14)
O7 Zn2 O10 107.29(13)
O2 Zn2 O10 112.01(13)
O7 Zn2 N4 109.48(14)
O2 Zn2 N4 101.16(13)
O10 Zn2 N4 112.64(14)
O4 P1 O2 110.93(18)
O4 P1 O1 110.55(16)
O2 P1 O1 112.42(17)
O4 P1 O3 109.20(16)
O2 P1 O3 109.34(17)
O1 P1 O3 104.14(17)
O7 P2 O5 112.30(18)
O7 P2 O6 110.33(19)
O5 P2 O6 108.8(2)
O7 P2 O8 109.68(19)
O5 P2 O8 109.89(18)
O6 P2 O8 105.57(17)
P1 O1 Zn1 131.79(16)
P1 O2 Zn2 137.76(19)
P1 O3 H3 117.6
P2 O5 Zn1 145.8(2)
P2 O7 Zn2 134.16(19)
P2 O8 H8 122.1
Zn1 O9 H9A 118.0
Zn1 O9 H9B 105.2
H9A O9 H9B 113.1
Zn2 O10 H10A 122.4
Zn2 O10 H10B 120.8
H10A O10 H10B 115.1
C4 N1 C1 106.4(4)
C4 N1 Zn1 122.0(3)
C1 N1 Zn1 131.2(3)
C1 N2 H2A 120.0
C1 N2 H2B 120.0
H2A N2 H2B 120.0
C1 N3 C3 109.3(4)
C1 N3 C2 126.4(4)
C3 N3 C2 124.3(4)
N3 C1 N2 125.8(4)
N3 C1 N1 113.6(4)
N2 C1 N1 120.6(4)
N3 C2 H2C 109.5
N3 C2 H2D 109.5
H2C C2 H2D 109.5
N3 C2 H2E 109.5
H2C C2 H2E 109.5
H2D C2 H2E 109.5
N3 C3 C4 101.9(4)
N3 C3 H3A 111.4
C4 C3 H3A 111.4
N3 C3 H3B 111.4
C4 C3 H3B 111.4
H3A C3 H3B 109.3
O11 C4 N1 124.6(4)
O11 C4 C3 126.7(4)
N1 C4 C3 108.8(4)
C5 N4 C8 107.1(4)
C5 N4 Zn2 128.2(3)
C8 N4 Zn2 124.2(3)
C5 N5 H5A 120.0
C5 N5 H5B 120.0
H5A N5 H5B 120.0
C5 N6 C6 127.6(4)
C5 N6 C7 108.3(4)
C6 N6 C7 124.1(4)
N5 C5 N6 125.4(4)
N5 C5 N4 120.9(4)
N6 C5 N4 113.7(4)
N6 C6 H6A 109.5
N6 C6 H6B 109.5
H6A C6 H6B 109.5
N6 C6 H6C 109.5
H6A C6 H6C 109.5
H6B C6 H6C 109.5
N6 C7 C8 102.1(4)
N6 C7 H7A 111.3
C8 C7 H7A 111.3
N6 C7 H7B 111.3
C8 C7 H7B 111.3
H7A C7 H7B 109.2
O12 C8 N4 124.7(4)
O12 C8 C7 126.5(4)
N4 C8 C7 108.8(4)
O13 Zn3 O21 112.17(12)
O13 Zn3 O18 117.12(13)
O21 Zn3 O18 100.85(11)
O13 Zn3 N7 106.68(14)
O21 Zn3 N7 109.94(13)
O18 Zn3 N7 109.98(14)
O17 Zn4 O16 115.26(14)
O17 Zn4 O22 109.18(13)
O16 Zn4 O22 108.15(12)
O17 Zn4 N10 115.47(14)
O16 Zn4 N10 99.51(13)
O22 Zn4 N10 108.69(14)
O13 P3 O16 111.99(18)
O13 P3 O14 109.62(19)
O16 P3 O14 110.93(17)
O13 P3 O15 109.67(18)
O16 P3 O15 108.87(18)
O14 P3 O15 105.55(17)
O20 P4 O17 112.12(17)
O20 P4 O18 111.43(17)
O17 P4 O18 112.70(18)
O20 P4 O19 108.25(16)
O17 P4 O19 109.47(17)
O18 P4 O19 102.32(16)
P3 O13 Zn3 140.1(2)
P3 O15 H15 119.2
P3 O16 Zn4 137.26(19)
P4 O17 Zn4 137.65(19)
P4 O18 Zn3 133.61(17)
P4 O19 H19 114.8
Zn3 O21 H21A 104.9
Zn3 O21 H21B 126.1
H21A O21 H21B 119.9
Zn4 O22 H22A 108.1
Zn4 O22 H22B 124.7
H22A O22 H22B 122.2
C9 N7 C12 106.2(4)
C9 N7 Zn3 129.9(3)
C12 N7 Zn3 123.8(3)
C9 N8 H8A 120.0
C9 N8 H8B 120.0
H8A N8 H8B 120.0
C9 N9 C11 108.6(3)
C9 N9 C10 126.5(4)
C11 N9 C10 124.9(4)
N8 C9 N9 124.8(4)
N8 C9 N7 121.4(4)
N9 C9 N7 113.8(4)
N9 C10 H10C 109.5
N9 C10 H10D 109.5
H10C C10 H10D 109.5
N9 C10 H10E 109.5
H10C C10 H10E 109.5
H10D C10 H10E 109.5
N9 C11 C12 101.9(4)
N9 C11 H11A 111.4
C12 C11 H11A 111.4
N9 C11 H11B 111.4
C12 C11 H11B 111.4
H11A C11 H11B 109.3
O23 C12 N7 124.4(4)
O23 C12 C11 126.1(4)
N7 C12 C11 109.5(4)
C13 N10 C16 107.0(4)
C13 N10 Zn4 129.7(3)
C16 N10 Zn4 123.3(3)
C13 N11 H11C 120.0
C13 N11 H11D 120.0
H11C N11 H11D 120.0
C13 N12 C15 109.3(4)
C13 N12 C14 126.6(4)
C15 N12 C14 124.1(4)
N11 C13 N12 125.5(4)
N11 C13 N10 121.6(5)
N12 C13 N10 112.9(4)
N12 C14 H14A 109.5
N12 C14 H14B 109.5
H14A C14 H14B 109.5
N12 C14 H14C 109.5
H14A C14 H14C 109.5
H14B C14 H14C 109.5
N12 C15 C16 101.8(4)
N12 C15 H15A 111.4
C16 C15 H15A 111.4
N12 C15 H15B 111.4
C16 C15 H15B 111.4
H15A C15 H15B 109.3
O24 C16 N10 124.0(5)
O24 C16 C15 127.0(5)
N10 C16 C15 108.9(4)

loop_
_geom_bond_atom_site_label_1
_geom_bond_atom_site_label_2
_geom_bond_distance
Zn1 O5 1.925(3)
Zn1 O1 1.932(3)
Zn1 O9 1.970(3)
Zn1 N1 1.997(4)
Zn2 O7 1.902(3)
Zn2 O2 1.943(3)
Zn2 O10 1.954(3)
Zn2 N4 1.992(4)
P1 O4 1.505(3)
P1 O2 1.510(3)
P1 O1 1.528(3)
P1 O3 1.576(3)
P2 O7 1.501(3)
P2 O5 1.513(3)
P2 O6 1.527(3)
P2 O8 1.550(3)
O3 H3 1.0594
O8 H8 0.9009
O9 H9A 0.8471
O9 H9B 0.8494
O10 H10A 0.9315
O10 H10B 0.9951
O11 C4 1.214(5)
N1 C4 1.371(5)
N1 C1 1.373(5)
N2 C1 1.317(5)
N2 H2A 0.8600
N2 H2B 0.8600
N3 C1 1.311(6)
N3 C3 1.440(5)
N3 C2 1.457(6)
C2 H2C 0.9600
C2 H2D 0.9600
C2 H2E 0.9600
C3 C4 1.504(6)
C3 H3A 0.9700
C3 H3B 0.9700
O12 C8 1.216(5)
N4 C5 1.363(5)
N4 C8 1.368(5)
N5 C5 1.313(5)
N5 H5A 0.8600
N5 H5B 0.8600
N6 C5 1.318(5)
N6 C6 1.439(6)
N6 C7 1.459(5)
C6 H6A 0.9600
C6 H6B 0.9600
C6 H6C 0.9600
C7 C8 1.494(6)
C7 H7A 0.9700
C7 H7B 0.9700
Zn3 O13 1.889(3)
Zn3 O21 1.957(3)
Zn3 O18 1.961(3)
Zn3 N7 1.997(4)
Zn4 O17 1.903(3)
Zn4 O16 1.946(3)
Zn4 O22 1.966(3)
Zn4 N10 2.004(4)
P3 O13 1.513(3)
P3 O16 1.516(3)
P3 O14 1.526(3)
P3 O15 1.545(3)
P4 O20 1.502(3)
P4 O17 1.507(3)
P4 O18 1.520(3)
P4 O19 1.599(3)
O15 H15 0.9008
O19 H19 0.9415
O21 H21A 0.8677
O21 H21B 0.7880
O22 H22A 0.8664
O22 H22B 0.8231
O23 C12 1.223(5)
N7 C9 1.371(5)
N7 C12 1.375(5)
N8 C9 1.310(5)
N8 H8A 0.8600
N8 H8B 0.8600
N9 C9 1.320(5)
N9 C11 1.459(5)
N9 C10 1.459(5)
C10 H10C 0.9600
C10 H10D 0.9600
C10 H10E 0.9600
C11 C12 1.490(6)
C11 H11A 0.9700
C11 H11B 0.9700
O24 C16 1.218(5)
N10 C13 1.366(5)
N10 C16 1.370(5)
N11 C13 1.310(5)
N11 H11C 0.8600
N11 H11D 0.8600
N12 C13 1.321(6)
N12 C15 1.448(5)
N12 C14 1.459(6)
C14 H14A 0.9600
C14 H14B 0.9600
C14 H14C 0.9600
C15 C16 1.496(7)
C15 H15A 0.9700
C15 H15B 0.9700

loop_
_geom_hbond_atom_site_label_D
_geom_hbond_atom_site_label_H
_geom_hbond_atom_site_label_A
_geom_hbond_distance_DH
_geom_hbond_distance_HA
_geom_hbond_distance_DA
_geom_hbond_angle_DHA
_geom_hbond_site_symmetry_A
O3 H3 O18 1.06 1.64 2.696(4) 173.7 1_655
O8 H8 O14 0.90 1.55 2.450(4) 179.9 1_545
O9 H9A O20 0.85 1.78 2.623(4) 171.5 .
O9 H9B O14 0.85 1.78 2.628(4) 179.8 1_545
O10 H10A O20 0.93 1.68 2.584(4) 163.1 1_655
O10 H10B O15 1.00 1.72 2.659(4) 155.7 1_645
N2 H2A O23 0.86 2.06 2.879(5) 157.8 1_645
N2 H2B O5 0.86 2.05 2.837(5) 152.0 .
N5 H5A O24 0.86 2.01 2.797(5) 151.2 .
N5 H5B O2 0.86 2.03 2.824(5) 153.8 .
O15 H15 O6 0.90 1.55 2.449(4) 179.8 1_465
O19 H19 O1 0.94 1.78 2.694(4) 163.0 .
O21 H21A O6 0.87 1.72 2.584(4) 172.2 1_465
O21 H21B O4 0.79 1.85 2.621(4) 167.6 1_455
O22 H22A O8 0.87 1.77 2.627(4) 168.2 1_565
O22 H22B O4 0.82 1.78 2.596(4) 168.7 .
N8 H8A O11 0.86 1.99 2.751(5) 147.6 .
N8 H8B O19 0.86 2.18 2.966(5) 152.7 .
N8 H8B O18 0.86 2.58 3.318(5) 144.5 .
N11 H11C O12 0.86 2.01 2.811(5) 154.5 1_465
N11 H11D O16 0.86 2.02 2.807(5) 152.6 .
